data_7205734
loop_
_publ_author_name
'Pochodylo, Amy L.'
'LaDuca, Robert L.'

_publ_section_title
;
 Topological diversity in zinc coordination polymers with 5-substituted
 isophthalate and bis(4-pyridylmethyl)piperazine ligands
;
_journal_issue 7
_journal_name_full CrystEngComm
_journal_page_first 2249
_journal_paper_doi 10.1039/c0ce00715c
_journal_volume 13
_journal_year 2011
_chemical_formula_sum 'C25 H39 N4 O13 Zn'
_chemical_formula_weight 668.97
_chemical_name_systematic
;
?
;
_space_group_IT_number 11
_symmetry_cell_setting monoclinic
_symmetry_space_group_name_Hall '-P 2yb'
_symmetry_space_group_name_H-M 'P 1 21/m 1'
_atom_sites_solution_hydrogens geom
_atom_sites_solution_primary direct
_atom_sites_solution_secondary difmap
_audit_creation_method SHELXL-97
_audit_update_record
;
2009-12-01 # Formatted by publCIF
;
_cell_angle_alpha 90.00
_cell_angle_beta 113.689(1)
_cell_angle_gamma 90.00
_cell_formula_units_Z 2
_cell_length_a 9.6267(1)
_cell_length_b 18.4669(3)
_cell_length_c 9.7167(1)
_cell_measurement_temperature 173(2)
_cell_volume 1581.84(4)
_computing_structure_refinement 'SHELXL-97 (Sheldrick, 2008)'
_computing_structure_solution 'SHELXS-97 (Sheldrick, 2008)'
_diffrn_ambient_temperature 173(2)
_diffrn_measured_fraction_theta_full 1.000
_diffrn_measured_fraction_theta_max 0.997
_diffrn_radiation_monochromator graphite
_diffrn_radiation_source 'fine-focus sealed tube'
_diffrn_radiation_type MoK\a
_diffrn_radiation_wavelength 0.71073
_diffrn_reflns_av_R_equivalents 0.0382
_diffrn_reflns_av_sigmaI/netI 0.0405
_diffrn_reflns_limit_h_max 12
_diffrn_reflns_limit_h_min -12
_diffrn_reflns_limit_k_max 23
_diffrn_reflns_limit_k_min -14
_diffrn_reflns_limit_l_max 12
_diffrn_reflns_limit_l_min -12
_diffrn_reflns_number 14139
_diffrn_reflns_theta_full 25.00
_diffrn_reflns_theta_max 27.50
_diffrn_reflns_theta_min 2.29
_exptl_absorpt_coefficient_mu 0.844
_exptl_absorpt_correction_T_max 0.8042
_exptl_absorpt_correction_T_min 0.7011
_exptl_absorpt_correction_type multi-scan
_exptl_absorpt_process_details SADABS
_exptl_crystal_colour colourless
_exptl_crystal_density_diffrn 1.405
_exptl_crystal_density_method 'not measured'
_exptl_crystal_description block
_exptl_crystal_F_000 702
_exptl_crystal_size_max 0.45
_exptl_crystal_size_mid 0.34
_exptl_crystal_size_min 0.27
_refine_diff_density_max 0.782
_refine_diff_density_min -0.379
_refine_diff_density_rms 0.117
_refine_ls_extinction_method none
_refine_ls_goodness_of_fit_ref 1.098
_refine_ls_hydrogen_treatment mixed
_refine_ls_matrix_type full
_refine_ls_number_parameters 262
_refine_ls_number_reflns 3737
_refine_ls_number_restraints 0
_refine_ls_restrained_S_all 1.098
_refine_ls_R_factor_all 0.0800
_refine_ls_R_factor_gt 0.0630
_refine_ls_shift/su_max 0.000
_refine_ls_shift/su_mean 0.000
_refine_ls_structure_factor_coef Fsqd
_refine_ls_weighting_details 'calc w=1/[\s^2^(Fo^2^)+(0.1098P)^2^+1.5647P] where P=(Fo^2^+2Fc^2^)/3'
_refine_ls_weighting_scheme calc
_refine_ls_wR_factor_gt 0.1824
_refine_ls_wR_factor_ref 0.1961
_reflns_number_gt 2922
_reflns_number_total 3737
_reflns_threshold_expression >2sigma(I)
_cod_data_source_file c0ce00715c.txt
_cod_data_source_block p21m
_cod_original_cell_volume 1581.84(3)
_cod_original_sg_symbol_H-M P2(1)/m
_cod_database_code 7205734

loop_
_symmetry_equiv_pos_as_xyz
'x, y, z'
'-x, y+1/2, -z'
'-x, -y, -z'
'x, -y-1/2, z'

loop_
_atom_site_label
_atom_site_type_symbol
_atom_site_fract_x
_atom_site_fract_y
_atom_site_fract_z
_atom_site_U_iso_or_equiv
_atom_site_adp_type
_atom_site_occupancy
_atom_site_symmetry_multiplicity
_atom_site_calc_flag
_atom_site_refinement_flags
_atom_site_disorder_assembly
_atom_site_disorder_group
Zn1 Zn 0.49162(6) 0.2500 0.28405(6) 0.0317(2) Uani 1 2 d S . .
O1 O 0.2828(4) 0.2500 0.1443(4) 0.0498(11) Uani 1 2 d S . .
O1W O -0.5298(10) 0.0550(5) -0.0030(8) 0.063(2) Uani 0.50 1 d P . .
O2 O -0.2004(4) 0.2500 -0.3245(4) 0.0415(9) Uani 1 2 d S . .
O2W O 0.3027(10) 0.2500 0.7154(13) 0.204(6) Uani 1 2 d S . .
O3 O -0.4980(7) 0.2109(5) -0.0147(8) 0.079(3) Uani 0.50 1 d P . .
O3W O 0.893(3) -0.0583(9) 0.280(2) 0.087(7) Uani 0.30 1 d P . .
O4 O -0.3471(4) 0.2500 0.2097(4) 0.0452(10) Uani 1 2 d S . .
O4W O 0.8955(9) -0.1300(5) 0.5241(9) 0.182(4) Uani 1 1 d . . .
O5 O 0.2146(5) 0.2500 0.3327(4) 0.0705(16) Uani 1 2 d S . .
N1 N 0.8941(5) -0.00012(19) 0.8437(5) 0.0646(13) Uani 1 1 d . . .
N2 N 0.5572(3) 0.16055(18) 0.4190(3) 0.0349(7) Uani 1 1 d . . .
C1 C 0.5079(4) 0.1465(2) 0.5270(4) 0.0373(8) Uani 1 1 d . . .
H1 H 0.4308 0.1764 0.5342 0.045 Uiso 1 1 calc R . .
C2 C 0.5635(5) 0.0910(2) 0.6274(5) 0.0461(10) Uani 1 1 d . . .
H2 H 0.5256 0.0829 0.7026 0.055 Uiso 1 1 calc R . .
C3 C 0.6766(5) 0.0463(2) 0.6184(5) 0.0532(11) Uani 1 1 d . . .
C4 C 0.7256(6) 0.0598(3) 0.5055(6) 0.0568(12) Uani 1 1 d . . .
H4 H 0.8007 0.0298 0.4945 0.068 Uiso 1 1 calc R . .
C5 C 0.7402(6) -0.0164(3) 0.7253(6) 0.0696(16) Uani 1 1 d . . .
H5A H 0.6703 -0.0280 0.7741 0.084 Uiso 1 1 calc R . .
H5B H 0.7467 -0.0596 0.6677 0.084 Uiso 1 1 calc R . .
C6 C 0.8850(7) 0.0536(3) 0.9514(6) 0.0770(19) Uani 1 1 d . . .
H6A H 0.8151 0.0358 0.9959 0.092 Uiso 1 1 calc R . .
H6B H 0.8433 0.0995 0.8981 0.092 Uiso 1 1 calc R . .
C7 C 0.9604(7) -0.0676(2) 0.9246(7) 0.086(2) Uani 1 1 d . . .
H7A H 0.9700 -0.1034 0.8531 0.103 Uiso 1 1 calc R . .
H7B H 0.8922 -0.0882 0.9683 0.103 Uiso 1 1 calc R . .
C8 C 0.1835(5) 0.2500 0.1979(5) 0.0316(10) Uani 1 2 d S . .
C9 C 0.0219(5) 0.2500 0.0854(5) 0.0244(9) Uani 1 2 d S . .
C10 C -0.0967(5) 0.2500 0.1329(5) 0.0285(10) Uani 1 2 d S . .
H10 H -0.0764 0.2500 0.2370 0.034 Uiso 1 2 calc SR . .
C11 C -0.2447(5) 0.2500 0.0261(5) 0.0330(11) Uani 1 2 d S . .
C12 C -0.2758(5) 0.2500 -0.1260(5) 0.0343(11) Uani 1 2 d S . .
H12 H -0.3778 0.2500 -0.1982 0.041 Uiso 1 2 calc SR . .
C13 C -0.1567(5) 0.2500 -0.1720(5) 0.0289(10) Uani 1 2 d S . .
C14 C -0.0087(5) 0.2500 -0.0690(5) 0.0269(9) Uani 1 2 d S . .
H14 H 0.0721 0.2500 -0.1016 0.032 Uiso 1 2 calc SR . .
C15 C -0.0808(7) 0.2500 -0.3775(6) 0.0538(17) Uani 1 2 d S . .
C16 C -0.3742(7) 0.2500 0.0752(7) 0.073(3) Uani 1 2 d S . .
C17 C 0.6650(5) 0.1172(2) 0.4085(5) 0.0481(10) Uani 1 1 d . . .
H17 H 0.7005 0.1263 0.3319 0.058 Uiso 1 1 calc R . .
O2WA O -0.569(2) 0.0117(10) -0.1292(13) 0.082(5) Uani 0.25 1 d P . .
O2WB O -0.648(2) 0.1031(11) 0.025(2) 0.081(7) Uani 0.25 1 d P . .
O1WA O -0.3998(19) 0.0941(10) 0.0025(17) 0.078(5) Uani 0.25 1 d P . .
O3WA O 0.9080(17) -0.0280(16) 0.2932(16) 0.298(15) Uani 0.70 1 d P . .
O1WB O -0.6109(19) 0.0820(13) -0.050(3) 0.105(11) Uani 0.25 1 d P . .

loop_
_atom_site_aniso_label
_atom_site_aniso_U_11
_atom_site_aniso_U_22
_atom_site_aniso_U_33
_atom_site_aniso_U_23
_atom_site_aniso_U_13
_atom_site_aniso_U_12
Zn1 0.0161(3) 0.0497(4) 0.0254(3) 0.000 0.0044(2) 0.000
O1 0.0163(17) 0.091(3) 0.0341(19) 0.000 0.0022(15) 0.000
O1W 0.080(6) 0.089(5) 0.044(4) -0.029(4) 0.048(4) -0.033(5)
O2 0.0261(19) 0.070(3) 0.0247(17) 0.000 0.0063(15) 0.000
O2W 0.061(5) 0.36(2) 0.164(10) 0.000 0.021(6) 0.000
O3 0.034(3) 0.141(7) 0.065(4) -0.043(4) 0.025(3) -0.043(4)
O3W 0.094(13) 0.062(8) 0.061(10) 0.038(7) -0.013(8) -0.043(8)
O4 0.0257(19) 0.081(3) 0.0289(18) 0.000 0.0113(16) 0.000
O4W 0.204(8) 0.199(8) 0.223(8) 0.090(7) 0.170(7) 0.086(6)
O5 0.028(2) 0.148(5) 0.026(2) 0.000 0.0011(17) 0.000
N1 0.060(3) 0.0271(17) 0.064(2) -0.0008(16) -0.019(2) 0.0083(17)
N2 0.0227(15) 0.0447(17) 0.0290(14) -0.0018(13) 0.0017(12) 0.0025(13)
C1 0.0271(18) 0.044(2) 0.0330(18) -0.0010(16) 0.0042(15) 0.0006(16)
C2 0.041(2) 0.045(2) 0.038(2) 0.0037(18) 0.0012(17) -0.0045(19)
C3 0.040(2) 0.036(2) 0.054(3) 0.0005(19) -0.0126(19) -0.0007(19)
C4 0.047(3) 0.050(3) 0.062(3) -0.005(2) 0.010(2) 0.014(2)
C5 0.066(4) 0.037(2) 0.063(3) 0.001(2) -0.018(3) -0.002(2)
C6 0.072(4) 0.032(2) 0.075(3) 0.000(2) -0.025(3) 0.013(2)
C7 0.090(4) 0.025(2) 0.077(4) 0.000(2) -0.034(3) 0.007(2)
C8 0.019(2) 0.038(3) 0.032(2) 0.000 0.0034(19) 0.000
C9 0.016(2) 0.024(2) 0.028(2) 0.000 0.0034(17) 0.000
C10 0.022(2) 0.031(2) 0.031(2) 0.000 0.0090(19) 0.000
C11 0.020(2) 0.049(3) 0.030(2) 0.000 0.0097(19) 0.000
C12 0.016(2) 0.054(3) 0.027(2) 0.000 0.0019(18) 0.000
C13 0.024(2) 0.034(2) 0.025(2) 0.000 0.0053(19) 0.000
C14 0.018(2) 0.029(2) 0.031(2) 0.000 0.0071(18) 0.000
C15 0.035(3) 0.098(5) 0.031(3) 0.000 0.016(2) 0.000
C16 0.024(3) 0.155(8) 0.039(3) 0.000 0.011(3) 0.000
C17 0.039(2) 0.054(3) 0.046(2) -0.0025(19) 0.0117(18) 0.012(2)
O2WA 0.118(14) 0.100(12) 0.027(6) -0.002(7) 0.028(8) -0.052(11)
O2WB 0.102(15) 0.092(12) 0.093(13) 0.013(10) 0.084(13) 0.008(10)
O1WA 0.084(11) 0.098(12) 0.067(9) -0.035(9) 0.044(9) -0.038(10)
O3WA 0.112(10) 0.68(4) 0.086(8) 0.016(16) 0.025(7) 0.121(18)
O1WB 0.024(8) 0.107(16) 0.114(17) 0.070(15) -0.045(10) -0.035(9)

loop_
_atom_type_symbol
_atom_type_description
_atom_type_scat_dispersion_real
_atom_type_scat_dispersion_imag
_atom_type_scat_source
C C 0.0033 0.0016 'International Tables Vol C Tables 4.2.6.8 and 6.1.1.4'
H H 0.0000 0.0000 'International Tables Vol C Tables 4.2.6.8 and 6.1.1.4'
N N 0.0061 0.0033 'International Tables Vol C Tables 4.2.6.8 and 6.1.1.4'
O O 0.0106 0.0060 'International Tables Vol C Tables 4.2.6.8 and 6.1.1.4'
Zn Zn 0.2839 1.4301 'International Tables Vol C Tables 4.2.6.8 and 6.1.1.4'

loop_
_geom_angle_atom_site_label_1
_geom_angle_atom_site_label_2
_geom_angle_atom_site_label_3
_geom_angle
_geom_angle_site_symmetry_1
_geom_angle_site_symmetry_3
_geom_angle_publ_flag
O1 Zn1 O4 119.92(16) . 1_655 ?
O1 Zn1 N2 114.76(10) . . ?
O4 Zn1 N2 98.65(10) 1_655 . ?
O1 Zn1 N2 114.76(10) . 4_565 ?
O4 Zn1 N2 98.65(10) 1_655 4_565 ?
N2 Zn1 N2 107.78(17) . 4_565 ?
C8 O1 Zn1 117.4(3) . . ?
C13 O2 C15 116.5(4) . . ?
C16 O4 Zn1 122.2(4) . 1_455 ?
C6 N1 C7 109.1(4) . . ?
C6 N1 C5 111.1(4) . . ?
C7 N1 C5 108.8(4) . . ?
C1 N2 C17 118.1(3) . . ?
C1 N2 Zn1 122.9(3) . . ?
C17 N2 Zn1 118.7(3) . . ?
N2 C1 C2 123.0(4) . . ?
C1 C2 C3 119.3(4) . . ?
C4 C3 C2 117.9(4) . . ?
C4 C3 C5 120.7(5) . . ?
C2 C3 C5 121.4(5) . . ?
C3 C4 C17 119.7(4) . . ?
N1 C5 C3 112.1(4) . . ?
N1 C6 C7 111.2(5) . 3_757 ?
N1 C7 C6 110.9(4) . 3_757 ?
O5 C8 O1 123.0(5) . . ?
O5 C8 C9 121.2(4) . . ?
O1 C8 C9 115.8(4) . . ?
C10 C9 C14 120.3(4) . . ?
C10 C9 C8 120.4(4) . . ?
C14 C9 C8 119.3(4) . . ?
C11 C10 C9 119.0(4) . . ?
C12 C11 C10 121.1(4) . . ?
C12 C11 C16 119.2(5) . . ?
C10 C11 C16 119.8(4) . . ?
C11 C12 C13 119.4(4) . . ?
O2 C13 C14 124.5(4) . . ?
O2 C13 C12 114.5(4) . . ?
C14 C13 C12 121.0(4) . . ?
C13 C14 C9 119.2(4) . . ?
O4 C16 O3 116.0(5) . 4_565 ?
O4 C16 O3 116.0(5) . . ?
O3 C16 O3 63.8(9) 4_565 . ?
O4 C16 C11 119.4(5) . . ?
O3 C16 C11 114.7(5) 4_565 . ?
O3 C16 C11 114.7(5) . . ?
N2 C17 C4 122.1(4) . . ?

loop_
_geom_bond_atom_site_label_1
_geom_bond_atom_site_label_2
_geom_bond_distance
_geom_bond_site_symmetry_2
_geom_bond_publ_flag
Zn1 O1 1.921(4) . ?
Zn1 O4 1.958(3) 1_655 ?
Zn1 N2 2.045(3) . ?
Zn1 N2 2.045(3) 4_565 ?
O1 C8 1.259(6) . ?
O2 C13 1.368(5) . ?
O2 C15 1.438(6) . ?
O3 C16 1.367(8) . ?
O4 C16 1.226(7) . ?
O4 Zn1 1.958(3) 1_455 ?
O5 C8 1.221(6) . ?
N1 C6 1.470(7) . ?
N1 C7 1.475(6) . ?
N1 C5 1.496(6) . ?
N2 C1 1.340(5) . ?
N2 C17 1.347(5) . ?
C1 C2 1.367(6) . ?
C2 C3 1.397(7) . ?
C3 C4 1.381(7) . ?
C3 C5 1.511(6) . ?
C4 C17 1.382(6) . ?
C6 C7 1.514(7) 3_757 ?
C7 C6 1.514(7) 3_757 ?
C8 C9 1.499(6) . ?
C9 C10 1.394(6) . ?
C9 C14 1.408(6) . ?
C10 C11 1.385(7) . ?
C11 C12 1.385(7) . ?
C11 C16 1.503(7) . ?
C12 C13 1.388(6) . ?
C13 C14 1.373(6) . ?
C16 O3 1.367(8) 4_565 ?

loop_
_geom_torsion_atom_site_label_1
_geom_torsion_atom_site_label_2
_geom_torsion_atom_site_label_3
_geom_torsion_atom_site_label_4
_geom_torsion
_geom_torsion_site_symmetry_1
_geom_torsion_site_symmetry_2
_geom_torsion_site_symmetry_3
_geom_torsion_site_symmetry_4
_geom_torsion_publ_flag
O4 Zn1 O1 C8 180.0 1_655 . . . ?
N2 Zn1 O1 C8 62.83(10) . . . . ?
N2 Zn1 O1 C8 -62.83(10) 4_565 . . . ?
O1 Zn1 N2 C1 -69.0(3) . . . . ?
O4 Zn1 N2 C1 162.3(3) 1_655 . . . ?
N2 Zn1 N2 C1 60.2(3) 4_565 . . . ?
O1 Zn1 N2 C17 117.2(3) . . . . ?
O4 Zn1 N2 C17 -11.5(3) 1_655 . . . ?
N2 Zn1 N2 C17 -113.5(3) 4_565 . . . ?
C17 N2 C1 C2 0.9(6) . . . . ?
Zn1 N2 C1 C2 -172.9(3) . . . . ?
N2 C1 C2 C3 -0.2(6) . . . . ?
C1 C2 C3 C4 -1.0(6) . . . . ?
C1 C2 C3 C5 -179.1(4) . . . . ?
C2 C3 C4 C17 1.4(7) . . . . ?
C5 C3 C4 C17 179.5(4) . . . . ?
C6 N1 C5 C3 70.6(6) . . . . ?
C7 N1 C5 C3 -169.2(6) . . . . ?
C4 C3 C5 N1 77.9(6) . . . . ?
C2 C3 C5 N1 -104.1(6) . . . . ?
C7 N1 C6 C7 57.4(8) . . . 3_757 ?
C5 N1 C6 C7 177.4(5) . . . 3_757 ?
C6 N1 C7 C6 -57.3(8) . . . 3_757 ?
C5 N1 C7 C6 -178.6(6) . . . 3_757 ?
Zn1 O1 C8 O5 0.0 . . . . ?
Zn1 O1 C8 C9 180.0 . . . . ?
O5 C8 C9 C10 0.0 . . . . ?
O1 C8 C9 C10 180.0 . . . . ?
O5 C8 C9 C14 180.0 . . . . ?
O1 C8 C9 C14 0.0 . . . . ?
C14 C9 C10 C11 0.0 . . . . ?
C8 C9 C10 C11 180.0 . . . . ?
C9 C10 C11 C12 0.0 . . . . ?
C9 C10 C11 C16 180.0 . . . . ?
C10 C11 C12 C13 0.0 . . . . ?
C16 C11 C12 C13 180.0 . . . . ?
C15 O2 C13 C14 0.0 . . . . ?
C15 O2 C13 C12 180.0 . . . . ?
C11 C12 C13 O2 180.0 . . . . ?
C11 C12 C13 C14 0.0 . . . . ?
O2 C13 C14 C9 180.0 . . . . ?
C12 C13 C14 C9 0.0 . . . . ?
C10 C9 C14 C13 0.0 . . . . ?
C8 C9 C14 C13 180.0 . . . . ?
Zn1 O4 C16 O3 36.0(5) 1_455 . . 4_565 ?
Zn1 O4 C16 O3 -36.0(5) 1_455 . . . ?
Zn1 O4 C16 C11 180.0 1_455 . . . ?
O3 O3 C16 O4 107.7(5) 4_565 . . . ?
O3 O3 C16 C11 -106.7(5) 4_565 . . . ?
C12 C11 C16 O4 180.0 . . . . ?
C10 C11 C16 O4 0.0 . . . . ?
C12 C11 C16 O3 -35.6(5) . . . 4_565 ?
C10 C11 C16 O3 144.4(5) . . . 4_565 ?
C12 C11 C16 O3 35.6(5) . . . . ?
C10 C11 C16 O3 -144.4(5) . . . . ?
C1 N2 C17 C4 -0.4(6) . . . . ?
Zn1 N2 C17 C4 173.6(3) . . . . ?
C3 C4 C17 N2 -0.7(7) . . . . ?
O1WA O1W O2WA O1WB -108.8(18) . . . . ?
O2WB O1W O2WA O1WB 21.1(16) . . . . ?
O2WA O1W O2WA O1WB 152.5(15) 3_455 . . . ?
O1WB O1W O2WA O1W -152.5(15) . . . 3_455 ?
O1WA O1W O2WA O1W 98.7(11) . . . 3_455 ?
O2WB O1W O2WA O1W -131.3(11) . . . 3_455 ?
O2WA O1W O2WA O1W 0.0 3_455 . . 3_455 ?
O2WA O1W O2WB O1WB -36(2) . . . . ?
O1WA O1W O2WB O1WB 90(2) . . . . ?
O2WA O1W O2WB O1WB -157(2) 3_455 . . . ?
O2WA O1W O1WB O2WB 150(2) . . . . ?
O1WA O1W O1WB O2WB -105(2) . . . . ?
O2WA O1W O1WB O2WB 46(5) 3_455 . . . ?
O1WA O1W O1WB O2WA 105.2(12) . . . . ?
O2WB O1W O1WB O2WA -150(2) . . . . ?
O2WA O1W O1WB O2WA -104(4) 3_455 . . . ?
O1W O2WB O1WB O2WA 59(3) . . . . ?
O1W O2WA O1WB O1W 29.7(16) 3_455 . . . ?
O1W O2WA O1WB O2WB -72(4) . . . . ?
O1W O2WA O1WB O2WB -43(4) 3_455 . . . ?
